data_2102567
loop_
_publ_author_name
'Baddeley, Thomas C.'
'Glidewell, Christopher'
'Low, John N.'
'Skakle, Janet M.S.'
'Wardell, James L.'

_publ_section_title
;
 Supramolecular structures of substituted \a,\a'-trehalose derivatives
;
_journal_issue 4
_journal_name_full 'Acta Crystallographica Section B'
_journal_page_first 461
_journal_page_last 471
_journal_paper_doi 10.1107/S0108768104010912
_journal_volume 60
_journal_year 2004
_chemical_formula_moiety 'C38 H46 O21 S2'
_chemical_formula_sum 'C38 H46 O21 S2'
_chemical_formula_weight 902.89
_chemical_name_systematic
;
2,2',3,3',4,4'-Hexaacetato-6,6'-bis-O-(4-toluenesulfonyl)-\a,\a'-trehalose
;
_space_group_IT_number 19
_symmetry_cell_setting orthorhombic
_symmetry_space_group_name_Hall 'P 2ac 2ab'
_symmetry_space_group_name_H-M 'P 21 21 21'
_atom_sites_solution_hydrogens geom
_atom_sites_solution_primary direct
_atom_sites_solution_secondary difmap
_cell_angle_alpha 90.00
_cell_angle_beta 90.00
_cell_angle_gamma 90.00
_cell_formula_units_Z 8
_cell_length_a 18.1484(9)
_cell_length_b 21.1046(9)
_cell_length_c 23.4224(14)
_cell_measurement_reflns_used 14269
_cell_measurement_temperature 120(2)
_cell_measurement_theta_max 24.43
_cell_measurement_theta_min 2.96
_cell_volume 8971.1(8)
_computing_cell_refinement 'DENZO-SMN (Otwinowski & Minor, 1997)'
_computing_data_collection 'Kappa-CCD server software (Nonius, 1997)'
_computing_data_reduction DENZO-SMN
_computing_molecular_graphics 'PLATON (Spek, 2003)'
_computing_publication_material 'SHELXL-97 and PRPKAPPA (Ferguson, 1999)'
_computing_structure_refinement 'SHELXL-97 (Sheldrick, 1997)'
_computing_structure_solution 'SHELXS-97 (Sheldrick, 1997)'
_diffrn_ambient_temperature 120(2)
_diffrn_measured_fraction_theta_full 0.979
_diffrn_measured_fraction_theta_max 0.979
_diffrn_measurement_device_type Kappa-CCD
_diffrn_measurement_method '\f scans, and \w scans with \k offsets'
_diffrn_radiation_monochromator graphite
_diffrn_radiation_source 'rotating anode'
_diffrn_radiation_type 'Mo K\a'
_diffrn_radiation_wavelength 0.71073
_diffrn_reflns_av_R_equivalents 0.110
_diffrn_reflns_av_sigmaI/netI 0.1403
_diffrn_reflns_limit_h_max 20
_diffrn_reflns_limit_h_min -20
_diffrn_reflns_limit_k_max 24
_diffrn_reflns_limit_k_min -24
_diffrn_reflns_limit_l_max 26
_diffrn_reflns_limit_l_min -26
_diffrn_reflns_number 34701
_diffrn_reflns_theta_full 25.00
_diffrn_reflns_theta_max 25.00
_diffrn_reflns_theta_min 2.96
_diffrn_standards_decay_% 0
_exptl_absorpt_coefficient_mu 0.197
_exptl_absorpt_correction_T_max 0.996
_exptl_absorpt_correction_T_min 0.949
_exptl_absorpt_correction_type multi-scan
_exptl_absorpt_process_details 'DENZO-SMN (Otwinowski & Minor, 1997)'
_exptl_crystal_colour colourless
_exptl_crystal_density_diffrn 1.337
_exptl_crystal_density_method 'not measured'
_exptl_crystal_description lath
_exptl_crystal_F_000 3792
_exptl_crystal_size_max 0.30
_exptl_crystal_size_mid 0.10
_exptl_crystal_size_min 0.02
_refine_diff_density_max 0.864
_refine_diff_density_min -0.284
_refine_ls_abs_structure_details 'Flack (1983), 6179 Friedel pairs'
_refine_ls_abs_structure_Flack -0.02(8)
_refine_ls_extinction_method none
_refine_ls_goodness_of_fit_ref 0.961
_refine_ls_hydrogen_treatment constr
_refine_ls_matrix_type full
_refine_ls_number_parameters 1113
_refine_ls_number_reflns 14269
_refine_ls_number_restraints 0
_refine_ls_restrained_S_all 0.961
_refine_ls_R_factor_all 0.1322
_refine_ls_R_factor_gt 0.0596
_refine_ls_shift/su_max 0.001
_refine_ls_shift/su_mean 0.000
_refine_ls_structure_factor_coef Fsqd
_refine_ls_weighting_details 'w=1/[\s^2^(Fo^2^)+(0.0479P)^2^] where P=(Fo^2^+2Fc^2^)/3'
_refine_ls_weighting_scheme calc
_refine_ls_wR_factor_gt 0.1118
_refine_ls_wR_factor_ref 0.1364
_reflns_number_gt 8221
_reflns_number_total 14269
_reflns_threshold_expression I>2\s(I)
_cod_data_source_file na5016.cif
_cod_data_source_block (6)
_cod_depositor_comments
;
The following automatic conversions were performed:
'_exptl_absorpt_correction_type' value 'Multi-scan' changed to
'multi-scan' according to
'/home/saulius/struct/CIF-dictionaries/cif_core.dic' dictionary named
'cif_core.dic' version 2.4.1 from 2010-06-29.

Automatic conversion script
Id: cif_fix_enum 1527 2010-12-29 10:47:43Z saulius 

The following automatic conversions were performed:

'_exptl_absorpt_correction_type' value 'Multi-scan' changed to
'multi-scan' according to
/home/saulius/struct/CIF-dictionaries/cif_core.dic dictionary named
'cif_core.dic' version 2.4.1 from 2010-06-29.

Automatic conversion script
Id: cif_fix_values 1715 2011-07-08 13:25:40Z adriana 
;
_cod_database_code 2102567

loop_
_symmetry_equiv_pos_as_xyz
'x, y, z'
'-x+1/2, -y, z+1/2'
'-x, y+1/2, -z+1/2'
'x+1/2, -y+1/2, -z'

loop_
_atom_site_label
_atom_site_fract_x
_atom_site_fract_y
_atom_site_fract_z
_atom_site_U_iso_or_equiv
_atom_site_adp_type
_atom_site_calc_flag
_atom_site_refinement_flags
_atom_site_occupancy
_atom_site_type_symbol
C1A 0.2823(2) 0.2825(2) 0.0073(2) 0.0240(13) Uani d . 1 C
C2A 0.3524(3) 0.2477(2) -0.0090(2) 0.0209(12) Uani d . 1 C
C3A 0.3628(3) 0.1895(2) 0.0276(2) 0.0226(13) Uani d . 1 C
C4A 0.3566(3) 0.2053(2) 0.0899(2) 0.0256(13) Uani d . 1 C
C5A 0.2864(3) 0.2426(2) 0.1029(2) 0.0251(13) Uani d . 1 C
O5A 0.28341(17) 0.29753(15) 0.06555(15) 0.0257(9) Uani d . 1 O
O1A 0.22043(16) 0.24330(15) -0.00622(14) 0.0249(9) Uani d . 1 O
O2A 0.35004(17) 0.22817(15) -0.06771(16) 0.0278(9) Uani d . 1 O
C21A 0.3768(3) 0.2699(3) -0.1062(3) 0.0321(15) Uani d . 1 C
O21A 0.3993(2) 0.32150(19) -0.09272(18) 0.0475(11) Uani d . 1 O
C22A 0.3755(3) 0.2434(3) -0.1657(2) 0.0432(16) Uani d . 1 C
O3A 0.43702(16) 0.16739(15) 0.01695(15) 0.0259(9) Uani d . 1 O
C31A 0.4483(3) 0.1042(3) 0.0099(2) 0.0329(15) Uani d . 1 C
O31A 0.3990(2) 0.06620(18) 0.0117(2) 0.0488(12) Uani d . 1 O
C32A 0.5276(3) 0.0907(2) 0.0007(3) 0.0364(16) Uani d . 1 C
O4A 0.34950(17) 0.14673(15) 0.12111(16) 0.0307(9) Uani d . 1 O
C41A 0.4095(3) 0.1235(3) 0.1484(3) 0.0374(15) Uani d . 1 C
O41A 0.4663(2) 0.1520(2) 0.1512(2) 0.0762(17) Uani d . 1 O
C42A 0.3947(3) 0.0584(3) 0.1700(3) 0.0480(17) Uani d . 1 C
C6A 0.2842(3) 0.2678(2) 0.1620(2) 0.0299(14) Uani d . 1 C
O51A 0.20846(18) 0.28854(15) 0.17302(16) 0.0325(9) Uani d . 1 O
S1A 0.19409(8) 0.34989(7) 0.21051(7) 0.0371(4) Uani d . 1 S
O52A 0.1169(2) 0.34868(18) 0.22094(17) 0.0456(11) Uani d . 1 O
O53A 0.2455(2) 0.35042(18) 0.25691(16) 0.0487(11) Uani d . 1 O
C51A 0.2149(3) 0.4122(2) 0.1643(2) 0.0327(14) Uani d . 1 C
C52A 0.2674(4) 0.4566(3) 0.1781(3) 0.0567(19) Uani d . 1 C
C53A 0.2793(4) 0.5059(3) 0.1410(3) 0.064(2) Uani d . 1 C
C54A 0.2437(3) 0.5117(3) 0.0905(3) 0.0475(18) Uani d . 1 C
C55A 0.1915(3) 0.4670(3) 0.0766(3) 0.0504(18) Uani d . 1 C
C56A 0.1764(3) 0.4182(3) 0.1134(3) 0.0370(16) Uani d . 1 C
C57A 0.2600(3) 0.5654(3) 0.0501(3) 0.077(3) Uani d . 1 C
C1B 0.1545(3) 0.2796(2) -0.0103(2) 0.0263(13) Uani d . 1 C
C2B 0.0881(3) 0.2371(2) 0.0005(2) 0.0282(14) Uani d . 1 C
C3B 0.0769(3) 0.1899(2) -0.0471(2) 0.0288(14) Uani d . 1 C
C4B 0.0797(3) 0.2214(2) -0.1045(2) 0.0319(14) Uani d . 1 C
C5B 0.1469(3) 0.2642(2) -0.1104(2) 0.0273(13) Uani d . 1 C
O5B 0.14840(17) 0.30854(15) -0.06373(15) 0.0260(9) Uani d . 1 O
O2B 0.09614(18) 0.20283(17) 0.05266(17) 0.0340(10) Uani d . 1 O
C21B 0.0684(3) 0.2324(3) 0.1003(3) 0.0358(15) Uani d . 1 C
O21B 0.0433(2) 0.2837(2) 0.09920(17) 0.0432(11) Uani d . 1 O
C22B 0.0728(3) 0.1894(3) 0.1515(3) 0.0501(18) Uani d . 1 C
O3B 0.00380(17) 0.16370(16) -0.03715(16) 0.0304(9) Uani d . 1 O
C31B -0.0083(3) 0.1016(3) -0.0475(3) 0.0350(15) Uani d . 1 C
O31B 0.0384(2) 0.06656(18) -0.0658(2) 0.0513(12) Uani d . 1 O
C32B -0.0855(3) 0.0836(2) -0.0334(3) 0.0422(17) Uani d . 1 C
O4B 0.08762(18) 0.17426(17) -0.14887(16) 0.0368(10) Uani d . 1 O
C41B 0.0255(4) 0.1507(3) -0.1735(3) 0.0422(16) Uani d . 1 C
O41B -0.0349(2) 0.1690(2) -0.16320(19) 0.0553(12) Uani d . 1 O
C42B 0.0444(4) 0.0988(3) -0.2147(3) 0.062(2) Uani d . 1 C
C6B 0.1439(3) 0.3029(3) -0.1642(3) 0.0407(16) Uani d . 1 C
O51B 0.21530(18) 0.33562(17) -0.16801(17) 0.0393(10) Uani d . 1 O
S1B 0.22312(8) 0.38606(7) -0.21745(7) 0.0391(4) Uani d . 1 S
O52B 0.1631(2) 0.42937(18) -0.2143(2) 0.0565(12) Uani d . 1 O
O53B 0.2342(2) 0.35406(19) -0.27059(17) 0.0514(12) Uani d . 1 O
C51B 0.3047(3) 0.4211(3) -0.1951(3) 0.0411(16) Uani d . 1 C
C52B 0.3048(4) 0.4568(3) -0.1444(3) 0.056(2) Uani d . 1 C
C53B 0.3710(5) 0.4814(3) -0.1263(3) 0.065(2) Uani d . 1 C
C54B 0.4359(4) 0.4721(3) -0.1559(4) 0.066(2) Uani d . 1 C
C55B 0.4346(4) 0.4389(3) -0.2070(3) 0.068(2) Uani d . 1 C
C56B 0.3682(3) 0.4130(3) -0.2261(3) 0.0545(19) Uani d . 1 C
C57B 0.5094(4) 0.4962(4) -0.1326(4) 0.108(3) Uani d . 1 C
C1C 0.2152(2) 0.7826(2) -0.0120(2) 0.0233(12) Uani d . 1 C
C2C 0.1473(3) 0.7443(2) 0.0038(2) 0.0234(13) Uani d . 1 C
C3C 0.1361(3) 0.6884(2) -0.0362(2) 0.0255(14) Uani d . 1 C
C4C 0.1406(3) 0.7091(2) -0.0979(2) 0.0242(13) Uani d . 1 C
C5C 0.2090(3) 0.7488(2) -0.1090(2) 0.0249(13) Uani d . 1 C
O5C 0.21055(16) 0.80155(15) -0.06949(15) 0.0244(8) Uani d . 1 O
O1B 0.27881(16) 0.74521(15) -0.00206(14) 0.0240(8) Uani d . 1 O
O2C 0.15398(18) 0.71882(16) 0.06037(16) 0.0305(9) Uani d . 1 O
C21C 0.1158(3) 0.7479(3) 0.1021(3) 0.0312(14) Uani d . 1 C
O21C 0.0805(2) 0.79616(18) 0.09450(16) 0.0404(10) Uani d . 1 O
C22C 0.1211(3) 0.7134(3) 0.1575(3) 0.0476(17) Uani d . 1 C
O3C 0.06341(16) 0.66463(16) -0.02448(15) 0.0283(9) Uani d . 1 O
C31C 0.0524(3) 0.6003(3) -0.0233(3) 0.0374(16) Uani d . 1 C
O31C 0.1010(2) 0.56270(18) -0.02933(19) 0.0470(12) Uani d . 1 O
C32C -0.0276(3) 0.5870(3) -0.0140(3) 0.0467(18) Uani d . 1 C
O4C 0.14873(18) 0.65245(16) -0.13194(15) 0.0318(9) Uani d . 1 O
C41C 0.0888(3) 0.6276(3) -0.1574(3) 0.0456(16) Uani d . 1 C
O41C 0.0292(2) 0.6525(2) -0.1559(2) 0.0702(15) Uani d . 1 O
C42C 0.1069(4) 0.5649(3) -0.1829(3) 0.068(2) Uani d . 1 C
C6C 0.2073(3) 0.7761(2) -0.1675(2) 0.0282(13) Uani d . 1 C
O51C 0.28161(18) 0.79889(15) -0.18183(15) 0.0298(9) Uani d . 1 O
S1C 0.28957(8) 0.86651(7) -0.21056(7) 0.0346(4) Uani d . 1 S
O52C 0.2343(2) 0.87298(17) -0.25370(16) 0.0433(10) Uani d . 1 O
O53C 0.36546(19) 0.87061(17) -0.22487(17) 0.0427(11) Uani d . 1 O
C51C 0.2692(3) 0.9178(2) -0.1541(2) 0.0296(14) Uani d . 1 C
C52C 0.3192(3) 0.9232(2) -0.1094(2) 0.0315(14) Uani d . 1 C
C53C 0.3026(3) 0.9607(2) -0.0635(3) 0.0355(15) Uani d . 1 C
C54C 0.2374(3) 0.9940(2) -0.0610(3) 0.0363(16) Uani d . 1 C
C55C 0.1885(3) 0.9888(3) -0.1057(3) 0.0383(16) Uani d . 1 C
C56C 0.2038(3) 0.9509(2) -0.1522(3) 0.0372(15) Uani d . 1 C
C57C 0.2201(3) 1.0356(3) -0.0099(3) 0.060(2) Uani d . 1 C
C1D 0.3426(3) 0.7828(2) 0.0067(2) 0.0240(13) Uani d . 1 C
C2D 0.4106(3) 0.7436(2) -0.0076(2) 0.0247(13) Uani d . 1 C
C3D 0.4203(3) 0.6900(2) 0.0338(2) 0.0272(14) Uani d . 1 C
C4D 0.4186(3) 0.7145(2) 0.0951(2) 0.0241(13) Uani d . 1 C
C5D 0.3485(3) 0.7524(2) 0.1051(2) 0.0253(13) Uani d . 1 C
O5D 0.34661(17) 0.80267(15) 0.06396(16) 0.0264(9) Uani d . 1 O
O2D 0.40426(18) 0.71665(16) -0.06365(16) 0.0297(9) Uani d . 1 O
C21D 0.4286(3) 0.7525(3) -0.1076(3) 0.0348(15) Uani d . 1 C
O21D 0.4498(2) 0.80604(18) -0.10127(17) 0.0391(10) Uani d . 1 O
C22D 0.4257(3) 0.7168(3) -0.1634(3) 0.0434(16) Uani d . 1 C
O3D 0.49263(16) 0.66269(16) 0.02471(16) 0.0288(9) Uani d . 1 O
C31D 0.4965(3) 0.6027(3) 0.0054(3) 0.0385(16) Uani d . 1 C
O31D 0.4427(2) 0.57111(19) -0.0049(2) 0.0618(15) Uani d . 1 O
C32D 0.5741(3) 0.5820(3) -0.0018(3) 0.0451(17) Uani d . 1 C
O4D 0.41842(18) 0.66013(16) 0.13239(15) 0.0304(9) Uani d . 1 O
C41D 0.4828(3) 0.6448(3) 0.1586(3) 0.0436(17) Uani d . 1 C
O41D 0.5365(2) 0.6759(2) 0.1561(2) 0.0807(18) Uani d . 1 O
C42D 0.4768(3) 0.5823(3) 0.1885(3) 0.067(2) Uani d . 1 C
C6D 0.3447(3) 0.7820(3) 0.1628(2) 0.0346(15) Uani d . 1 C
O51D 0.2722(2) 0.80853(16) 0.17204(17) 0.0400(10) Uani d . 1 O
S1D 0.25718(8) 0.88184(7) 0.16115(8) 0.0430(4) Uani d . 1 S
O52D 0.2203(2) 0.8892(2) 0.10723(17) 0.0550(12) Uani d . 1 O
O53D 0.3236(2) 0.91536(18) 0.1719(2) 0.0542(13) Uani d . 1 O
C51D 0.1933(3) 0.8966(3) 0.2159(3) 0.0372(15) Uani d . 1 C
C52D 0.2177(3) 0.9151(3) 0.2686(3) 0.0541(19) Uani d . 1 C
C53D 0.1667(4) 0.9279(3) 0.3117(3) 0.057(2) Uani d . 1 C
C54D 0.0926(3) 0.9211(3) 0.3018(3) 0.0447(17) Uani d . 1 C
C55D 0.0688(3) 0.9012(3) 0.2489(3) 0.0498(18) Uani d . 1 C
C56D 0.1198(3) 0.8887(3) 0.2058(3) 0.0465(17) Uani d . 1 C
C57D 0.0368(3) 0.9342(3) 0.3492(3) 0.068(2) Uani d . 1 C
H1A 0.2790 0.3225 -0.0153 0.029 Uiso calc R 1 H
H2A 0.3954 0.2767 -0.0034 0.025 Uiso calc R 1 H
H3A 0.3261 0.1561 0.0169 0.027 Uiso calc R 1 H
H4A 0.4010 0.2293 0.1030 0.031 Uiso calc R 1 H
H5A 0.2424 0.2152 0.0960 0.030 Uiso calc R 1 H
H22A 0.3751 0.2783 -0.1933 0.065 Uiso calc R 1 H
H22B 0.3311 0.2176 -0.1708 0.065 Uiso calc R 1 H
H22C 0.4193 0.2172 -0.1718 0.065 Uiso calc R 1 H
H32A 0.5355 0.0448 0.0007 0.055 Uiso calc R 1 H
H32B 0.5565 0.1100 0.0315 0.055 Uiso calc R 1 H
H32C 0.5431 0.1084 -0.0360 0.055 Uiso calc R 1 H
H42A 0.4383 0.0425 0.1901 0.072 Uiso calc R 1 H
H42B 0.3834 0.0304 0.1378 0.072 Uiso calc R 1 H
H42C 0.3527 0.0594 0.1962 0.072 Uiso calc R 1 H
H6A 0.2986 0.2344 0.1896 0.036 Uiso calc R 1 H
H6B 0.3187 0.3039 0.1660 0.036 Uiso calc R 1 H
H52A 0.2949 0.4531 0.2124 0.068 Uiso calc R 1 H
H53A 0.3140 0.5376 0.1514 0.077 Uiso calc R 1 H
H55A 0.1657 0.4700 0.0414 0.060 Uiso calc R 1 H
H56A 0.1393 0.3882 0.1040 0.044 Uiso calc R 1 H
H57A 0.2716 0.6037 0.0720 0.116 Uiso calc R 1 H
H57B 0.2168 0.5733 0.0260 0.116 Uiso calc R 1 H
H57C 0.3021 0.5542 0.0259 0.116 Uiso calc R 1 H
H1B 0.1557 0.3134 0.0197 0.032 Uiso calc R 1 H
H2B 0.0431 0.2643 0.0034 0.034 Uiso calc R 1 H
H3B 0.1149 0.1557 -0.0448 0.035 Uiso calc R 1 H
H4B 0.0337 0.2465 -0.1109 0.038 Uiso calc R 1 H
H5B 0.1928 0.2380 -0.1100 0.033 Uiso calc R 1 H
H22D 0.0716 0.2149 0.1865 0.075 Uiso calc R 1 H
H22E 0.1188 0.1651 0.1501 0.075 Uiso calc R 1 H
H22F 0.0308 0.1602 0.1512 0.075 Uiso calc R 1 H
H32D -0.0896 0.0373 -0.0322 0.063 Uiso calc R 1 H
H32E -0.1188 0.1003 -0.0627 0.063 Uiso calc R 1 H
H32F -0.0989 0.1012 0.0038 0.063 Uiso calc R 1 H
H42D 0.0082 0.0645 -0.2113 0.093 Uiso calc R 1 H
H42E 0.0937 0.0823 -0.2060 0.093 Uiso calc R 1 H
H42F 0.0438 0.1155 -0.2537 0.093 Uiso calc R 1 H
H6C 0.1364 0.2752 -0.1978 0.049 Uiso calc R 1 H
H6D 0.1031 0.3339 -0.1624 0.049 Uiso calc R 1 H
H52B 0.2608 0.4638 -0.1234 0.068 Uiso calc R 1 H
H53B 0.3721 0.5056 -0.0921 0.078 Uiso calc R 1 H
H55B 0.4784 0.4338 -0.2287 0.081 Uiso calc R 1 H
H56B 0.3670 0.3896 -0.2608 0.065 Uiso calc R 1 H
H57D 0.5230 0.4715 -0.0988 0.162 Uiso calc R 1 H
H57E 0.5047 0.5409 -0.1222 0.162 Uiso calc R 1 H
H57F 0.5476 0.4915 -0.1619 0.162 Uiso calc R 1 H
H1C 0.2174 0.8212 0.0127 0.028 Uiso calc R 1 H
H2C 0.1030 0.7724 0.0020 0.028 Uiso calc R 1 H
H3C 0.1737 0.6549 -0.0283 0.031 Uiso calc R 1 H
H4C 0.0952 0.7328 -0.1092 0.029 Uiso calc R 1 H
H5C 0.2542 0.7223 -0.1040 0.030 Uiso calc R 1 H
H22G 0.1210 0.7439 0.1890 0.071 Uiso calc R 1 H
H22H 0.1669 0.6887 0.1585 0.071 Uiso calc R 1 H
H22I 0.0789 0.6847 0.1615 0.071 Uiso calc R 1 H
H32G -0.0358 0.5411 -0.0141 0.070 Uiso calc R 1 H
H32H -0.0565 0.6066 -0.0446 0.070 Uiso calc R 1 H
H32I -0.0429 0.6046 0.0229 0.070 Uiso calc R 1 H
H42G 0.0723 0.5330 -0.1688 0.102 Uiso calc R 1 H
H42H 0.1573 0.5529 -0.1723 0.102 Uiso calc R 1 H
H42I 0.1032 0.5676 -0.2246 0.102 Uiso calc R 1 H
H6E 0.1916 0.7435 -0.1953 0.034 Uiso calc R 1 H
H6F 0.1718 0.8117 -0.1691 0.034 Uiso calc R 1 H
H52C 0.3647 0.9009 -0.1106 0.038 Uiso calc R 1 H
H53C 0.3367 0.9638 -0.0329 0.043 Uiso calc R 1 H
H55C 0.1435 1.0118 -0.1045 0.046 Uiso calc R 1 H
H56C 0.1694 0.9476 -0.1826 0.045 Uiso calc R 1 H
H57G 0.1702 1.0528 -0.0137 0.090 Uiso calc R 1 H
H57H 0.2556 1.0706 -0.0081 0.090 Uiso calc R 1 H
H57I 0.2235 1.0104 0.0252 0.090 Uiso calc R 1 H
H1D 0.3406 0.8207 -0.0188 0.029 Uiso calc R 1 H
H2D 0.4551 0.7715 -0.0062 0.030 Uiso calc R 1 H
H3D 0.3811 0.6572 0.0280 0.033 Uiso calc R 1 H
H4D 0.4629 0.7414 0.1027 0.029 Uiso calc R 1 H
H5D 0.3048 0.7243 0.0995 0.030 Uiso calc R 1 H
H22J 0.4290 0.7468 -0.1952 0.065 Uiso calc R 1 H
H22K 0.3791 0.6934 -0.1659 0.065 Uiso calc R 1 H
H22L 0.4670 0.6869 -0.1653 0.065 Uiso calc R 1 H
H32J 0.5763 0.5356 -0.0021 0.068 Uiso calc R 1 H
H32K 0.6039 0.5983 0.0299 0.068 Uiso calc R 1 H
H32L 0.5935 0.5985 -0.0380 0.068 Uiso calc R 1 H
H42J 0.4701 0.5486 0.1602 0.100 Uiso calc R 1 H
H42K 0.4345 0.5830 0.2145 0.100 Uiso calc R 1 H
H42L 0.5220 0.5745 0.2103 0.100 Uiso calc R 1 H
H61G 0.3552 0.7497 0.1923 0.042 Uiso calc R 1 H
H61H 0.3823 0.8158 0.1659 0.042 Uiso calc R 1 H
H52D 0.2690 0.9192 0.2758 0.065 Uiso calc R 1 H
H53D 0.1834 0.9414 0.3481 0.068 Uiso calc R 1 H
H55D 0.0176 0.8960 0.2418 0.060 Uiso calc R 1 H
H56D 0.1033 0.8747 0.1694 0.056 Uiso calc R 1 H
H57J 0.0220 0.8941 0.3669 0.102 Uiso calc R 1 H
H57K -0.0066 0.9551 0.3330 0.102 Uiso calc R 1 H
H57L 0.0592 0.9617 0.3781 0.102 Uiso calc R 1 H

loop_
_atom_site_aniso_label
_atom_site_aniso_U_11
_atom_site_aniso_U_22
_atom_site_aniso_U_33
_atom_site_aniso_U_12
_atom_site_aniso_U_13
_atom_site_aniso_U_23
C1A 0.018(3) 0.025(3) 0.028(4) -0.001(2) -0.001(2) 0.003(3)
C2A 0.023(3) 0.020(3) 0.020(3) -0.006(2) -0.002(2) -0.002(3)
C3A 0.015(3) 0.021(3) 0.031(4) -0.003(2) 0.002(2) -0.005(3)
C4A 0.023(3) 0.019(3) 0.035(4) 0.000(2) -0.001(3) 0.009(3)
C5A 0.019(3) 0.028(3) 0.028(4) -0.003(2) 0.003(3) 0.001(3)
O5A 0.029(2) 0.023(2) 0.025(2) 0.0047(16) 0.0020(17) 0.0026(18)
O1A 0.0178(19) 0.029(2) 0.027(2) -0.0007(16) -0.0023(17) -0.0005(17)
O2A 0.030(2) 0.031(2) 0.023(2) -0.0010(17) 0.0035(18) 0.0014(19)
C21A 0.031(3) 0.043(4) 0.023(4) 0.011(3) 0.006(3) 0.004(3)
O21A 0.068(3) 0.040(3) 0.034(3) -0.005(2) 0.005(2) 0.003(2)
C22A 0.042(4) 0.063(4) 0.025(4) 0.006(3) 0.004(3) 0.000(3)
O3A 0.0163(19) 0.020(2) 0.041(3) 0.0006(15) 0.0064(17) -0.0020(18)
C31A 0.027(3) 0.035(4) 0.037(4) -0.002(3) 0.002(3) -0.001(3)
O31A 0.025(2) 0.031(2) 0.090(4) -0.0022(18) 0.008(2) -0.007(2)
C32A 0.026(3) 0.029(3) 0.054(5) 0.011(2) 0.004(3) -0.004(3)
O4A 0.026(2) 0.027(2) 0.039(3) 0.0023(16) 0.0018(18) 0.0059(19)
C41A 0.027(3) 0.048(4) 0.037(4) 0.003(3) -0.004(3) 0.008(3)
O41A 0.053(3) 0.063(3) 0.112(5) -0.005(2) -0.035(3) 0.045(3)
C42A 0.061(4) 0.035(4) 0.048(5) 0.014(3) -0.001(3) 0.015(3)
C6A 0.026(3) 0.033(3) 0.031(4) 0.006(2) -0.002(3) -0.001(3)
O51A 0.031(2) 0.030(2) 0.036(3) 0.0050(17) 0.0093(18) -0.0025(19)
S1A 0.0472(10) 0.0394(9) 0.0246(9) 0.0129(7) 0.0019(8) 0.0007(8)
O52A 0.042(2) 0.055(3) 0.040(3) 0.0207(19) 0.017(2) 0.007(2)
O53A 0.063(3) 0.052(3) 0.031(3) 0.021(2) -0.010(2) 0.000(2)
C51A 0.043(4) 0.029(3) 0.026(4) 0.008(3) -0.001(3) -0.002(3)
C52A 0.061(5) 0.063(5) 0.046(5) -0.011(4) -0.029(4) 0.011(4)
C53A 0.064(5) 0.052(5) 0.076(6) -0.031(4) -0.024(4) 0.009(4)
C54A 0.034(4) 0.035(4) 0.074(6) -0.006(3) -0.015(4) 0.016(4)
C55A 0.043(4) 0.052(4) 0.056(5) -0.010(3) -0.014(3) 0.028(4)
C56A 0.027(3) 0.042(4) 0.042(4) -0.008(3) -0.010(3) 0.007(3)
C57A 0.037(4) 0.055(4) 0.140(8) -0.004(3) -0.009(4) 0.048(5)
C1B 0.020(3) 0.026(3) 0.034(4) 0.002(2) -0.004(3) 0.005(3)
C2B 0.025(3) 0.034(4) 0.026(4) -0.003(2) 0.001(3) 0.005(3)
C3B 0.015(3) 0.038(4) 0.033(4) 0.003(2) 0.000(3) 0.002(3)
C4B 0.027(3) 0.032(3) 0.037(4) 0.000(3) -0.004(3) -0.005(3)
C5B 0.021(3) 0.026(3) 0.034(4) 0.003(2) 0.005(3) 0.002(3)
O5B 0.0208(19) 0.030(2) 0.027(2) 0.0038(15) 0.0007(17) 0.0067(19)
O2B 0.029(2) 0.043(2) 0.030(3) 0.0044(18) 0.0002(18) 0.009(2)
C21B 0.031(3) 0.046(4) 0.030(4) -0.011(3) -0.008(3) 0.003(3)
O21B 0.052(3) 0.048(3) 0.030(3) 0.009(2) 0.002(2) 0.003(2)
C22B 0.039(4) 0.071(5) 0.040(5) -0.013(3) 0.005(3) 0.013(4)
O3B 0.019(2) 0.026(2) 0.046(3) -0.0023(16) 0.0036(17) -0.001(2)
C31B 0.030(3) 0.032(4) 0.043(4) 0.008(3) 0.005(3) 0.008(3)
O31B 0.032(2) 0.036(2) 0.086(4) 0.0040(19) 0.010(2) -0.006(3)
C32B 0.029(3) 0.032(4) 0.066(5) -0.004(3) 0.012(3) 0.005(3)
O4B 0.026(2) 0.050(3) 0.035(3) -0.0034(18) -0.0035(19) -0.002(2)
C41B 0.041(4) 0.048(4) 0.038(4) -0.007(3) -0.007(3) 0.000(3)
O41B 0.032(3) 0.078(3) 0.056(3) -0.018(2) -0.008(2) -0.003(3)
C42B 0.069(5) 0.068(5) 0.050(5) -0.010(4) -0.006(4) -0.012(4)
C6B 0.030(3) 0.057(4) 0.035(4) -0.002(3) -0.001(3) 0.011(3)
O51B 0.033(2) 0.042(2) 0.044(3) -0.0020(18) -0.0007(19) 0.021(2)
S1B 0.0467(9) 0.0360(9) 0.0346(10) 0.0003(7) 0.0029(8) 0.0049(8)
O52B 0.062(3) 0.045(3) 0.063(3) 0.014(2) -0.009(3) 0.006(3)
O53B 0.060(3) 0.059(3) 0.034(3) -0.013(2) 0.009(2) -0.007(2)
C51B 0.052(4) 0.034(4) 0.037(4) -0.008(3) 0.001(3) 0.002(3)
C52B 0.079(6) 0.043(4) 0.047(5) -0.006(4) -0.003(4) -0.001(4)
C53B 0.108(7) 0.053(5) 0.034(5) -0.024(4) -0.010(5) 0.001(4)
C54B 0.080(6) 0.068(5) 0.051(6) -0.039(4) -0.014(5) 0.007(5)
C55B 0.050(5) 0.081(6) 0.073(6) -0.033(4) 0.002(4) 0.016(5)
C56B 0.052(4) 0.066(5) 0.046(5) -0.022(3) 0.002(4) -0.002(4)
C57B 0.106(7) 0.130(8) 0.088(8) -0.073(6) -0.028(6) 0.015(6)
C1C 0.020(3) 0.033(3) 0.017(3) 0.008(2) -0.004(2) -0.002(3)
C2C 0.021(3) 0.025(3) 0.024(4) -0.001(2) -0.003(3) 0.000(3)
C3C 0.014(3) 0.029(3) 0.034(4) 0.000(2) 0.004(2) 0.009(3)
C4C 0.022(3) 0.022(3) 0.028(4) 0.007(2) -0.001(2) -0.006(3)
C5C 0.025(3) 0.023(3) 0.026(4) 0.001(2) 0.000(3) -0.001(3)
O5C 0.025(2) 0.024(2) 0.024(2) -0.0011(15) -0.0018(17) -0.0004(18)
O1B 0.0168(19) 0.0234(19) 0.032(2) -0.0021(15) -0.0002(17) 0.0043(17)
O2C 0.026(2) 0.038(2) 0.028(3) 0.0049(17) 0.0001(18) 0.012(2)
C21C 0.026(3) 0.037(4) 0.031(4) -0.007(3) 0.006(3) -0.004(3)
O21C 0.046(2) 0.048(3) 0.027(3) 0.006(2) 0.009(2) -0.004(2)
C22C 0.048(4) 0.067(5) 0.028(4) -0.001(3) -0.004(3) 0.019(4)
O3C 0.0164(19) 0.029(2) 0.039(3) -0.0013(16) 0.0035(17) 0.0014(19)
C31C 0.028(4) 0.033(4) 0.051(5) -0.004(3) -0.002(3) -0.001(3)
O31C 0.032(2) 0.027(2) 0.082(4) 0.0029(19) 0.007(2) 0.005(2)
C32C 0.039(4) 0.028(4) 0.074(5) 0.000(3) 0.011(3) -0.002(3)
O4C 0.030(2) 0.029(2) 0.036(3) -0.0014(17) 0.0008(18) -0.0074(19)
C41C 0.040(4) 0.050(4) 0.047(5) -0.007(3) 0.003(3) -0.013(4)
O41C 0.052(3) 0.064(3) 0.094(4) 0.007(2) -0.032(3) -0.037(3)
C42C 0.068(5) 0.045(4) 0.090(6) -0.011(3) 0.005(4) -0.038(4)
C6C 0.023(3) 0.033(3) 0.029(4) -0.002(2) 0.002(3) 0.000(3)
O51C 0.028(2) 0.031(2) 0.031(2) -0.0003(17) 0.0079(17) 0.0010(18)
S1C 0.0397(9) 0.0381(9) 0.0260(9) -0.0022(7) 0.0030(8) 0.0034(7)
O52C 0.057(3) 0.045(3) 0.028(3) -0.003(2) -0.006(2) 0.006(2)
O53C 0.040(2) 0.047(3) 0.042(3) -0.0103(19) 0.0186(19) 0.003(2)
C51C 0.030(3) 0.029(3) 0.029(4) -0.004(2) -0.002(3) -0.001(3)
C52C 0.031(3) 0.027(3) 0.037(4) 0.004(2) 0.000(3) -0.003(3)
C53C 0.027(3) 0.038(4) 0.041(4) 0.000(3) -0.008(3) -0.004(3)
C54C 0.029(3) 0.030(3) 0.050(5) -0.007(3) 0.002(3) -0.014(3)
C55C 0.030(3) 0.032(4) 0.053(5) 0.004(3) 0.000(3) -0.005(3)
C56C 0.026(3) 0.040(4) 0.045(4) 0.001(3) -0.008(3) 0.006(3)
C57C 0.029(4) 0.069(5) 0.082(6) -0.006(3) -0.001(4) -0.035(4)
C1D 0.024(3) 0.027(3) 0.021(4) -0.002(2) 0.001(2) 0.000(3)
C2D 0.028(3) 0.026(3) 0.020(4) -0.003(2) -0.006(3) -0.001(3)
C3D 0.016(3) 0.031(3) 0.035(4) -0.004(2) 0.000(3) -0.004(3)
C4D 0.017(3) 0.025(3) 0.031(4) 0.001(2) -0.001(2) 0.009(3)
C5D 0.020(3) 0.029(3) 0.027(4) -0.001(2) -0.001(3) 0.003(3)
O5D 0.0203(19) 0.026(2) 0.033(3) -0.0017(15) -0.0016(17) -0.0020(19)
O2D 0.028(2) 0.034(2) 0.028(3) -0.0054(17) 0.0040(18) 0.000(2)
C21D 0.026(3) 0.043(4) 0.035(4) 0.010(3) -0.002(3) -0.003(4)
O21D 0.049(3) 0.035(3) 0.033(3) 0.007(2) 0.005(2) 0.005(2)
C22D 0.038(4) 0.059(4) 0.033(4) 0.005(3) -0.002(3) -0.011(3)
O3D 0.017(2) 0.026(2) 0.043(3) 0.0028(16) 0.0040(17) -0.003(2)
C31D 0.030(4) 0.036(4) 0.049(5) 0.000(3) 0.000(3) 0.007(3)
O31D 0.030(2) 0.037(3) 0.119(5) -0.002(2) 0.008(3) -0.017(3)
C32D 0.039(4) 0.035(4) 0.061(5) 0.012(3) 0.006(3) 0.001(3)
O4D 0.024(2) 0.035(2) 0.033(2) 0.0011(16) -0.0035(17) 0.007(2)
C41D 0.036(4) 0.057(4) 0.037(4) -0.006(3) -0.003(3) 0.018(4)
O41D 0.044(3) 0.091(4) 0.107(5) -0.024(3) -0.033(3) 0.062(3)
C42D 0.043(4) 0.062(5) 0.097(7) 0.006(3) -0.017(4) 0.046(5)
C6D 0.033(3) 0.041(4) 0.030(4) 0.012(3) 0.003(3) -0.001(3)
O51D 0.039(2) 0.032(2) 0.049(3) 0.0003(18) 0.013(2) 0.000(2)
S1D 0.0421(9) 0.0417(10) 0.0451(12) 0.0001(7) 0.0117(8) -0.0023(9)
O52D 0.058(3) 0.074(3) 0.033(3) 0.021(2) 0.005(2) 0.001(2)
O53D 0.038(3) 0.049(3) 0.075(4) -0.010(2) 0.019(2) 0.001(2)
C51D 0.033(4) 0.043(4) 0.035(4) -0.001(3) 0.008(3) -0.015(3)
C52D 0.036(4) 0.067(5) 0.059(5) -0.015(3) 0.006(4) -0.030(4)
C53D 0.057(5) 0.060(5) 0.053(5) -0.018(4) 0.016(4) -0.025(4)
C54D 0.049(4) 0.036(4) 0.049(5) -0.002(3) 0.014(4) -0.013(3)
C55D 0.034(4) 0.060(5) 0.056(5) -0.001(3) 0.001(4) -0.012(4)
C56D 0.041(4) 0.055(4) 0.043(5) 0.008(3) 0.003(3) -0.004(4)
C57D 0.061(5) 0.083(5) 0.059(6) -0.011(4) 0.036(4) -0.017(4)

loop_
_atom_type_symbol
_atom_type_description
_atom_type_scat_dispersion_real
_atom_type_scat_dispersion_imag
_atom_type_scat_source
C C 0.0033 0.0016 'International Tables Vol C Tables 4.2.6.8 and 6.1.1.4'
H H 0.0000 0.0000 'International Tables Vol C Tables 4.2.6.8 and 6.1.1.4'
O O 0.0106 0.0060 'International Tables Vol C Tables 4.2.6.8 and 6.1.1.4'
S S 0.1246 0.1234 'International Tables Vol C Tables 4.2.6.8 and 6.1.1.4'

loop_
_geom_angle_atom_site_label_1
_geom_angle_atom_site_label_2
_geom_angle_atom_site_label_3
_geom_angle
_geom_angle_publ_flag
O5A C1A O1A 111.0(4) no
O5A C1A C2A 110.0(4) no
O1A C1A C2A 108.9(4) no
O5A C1A H1A 109.0 no
O1A C1A H1A 109.0 no
C2A C1A H1A 109.0 no
O2A C2A C3A 108.3(4) no
O2A C2A C1A 110.7(4) no
C3A C2A C1A 110.8(4) no
O2A C2A H2A 109.0 no
C3A C2A H2A 109.0 no
C1A C2A H2A 109.0 no
O3A C3A C4A 108.0(4) no
O3A C3A C2A 106.3(4) no
C4A C3A C2A 111.2(4) no
O3A C3A H3A 110.4 no
C4A C3A H3A 110.4 no
C2A C3A H3A 110.4 no
O4A C4A C3A 108.0(4) no
O4A C4A C5A 105.5(4) no
C3A C4A C5A 111.7(4) no
O4A C4A H4A 110.5 no
C3A C4A H4A 110.5 no
C5A C4A H4A 110.5 no
O5A C5A C6A 106.0(4) no
O5A C5A C4A 108.8(4) no
C6A C5A C4A 113.1(4) no
O5A C5A H5A 109.6 no
C6A C5A H5A 109.6 no
C4A C5A H5A 109.6 no
C1A O5A C5A 113.9(4) no
C1B O1A C1A 111.3(3) no
C21A O2A C2A 116.2(4) no
O21A C21A O2A 122.4(5) no
O21A C21A C22A 125.8(6) no
O2A C21A C22A 111.8(5) no
C21A C22A H22A 109.5 no
C21A C22A H22B 109.5 no
H22A C22A H22B 109.5 no
C21A C22A H22C 109.5 no
H22A C22A H22C 109.5 no
H22B C22A H22C 109.5 no
C31A O3A C3A 118.5(4) no
O31A C31A O3A 122.5(5) no
O31A C31A C32A 126.9(5) no
O3A C31A C32A 110.6(4) no
C31A C32A H32A 109.5 no
C31A C32A H32B 109.5 no
H32A C32A H32B 109.5 no
C31A C32A H32C 109.5 no
H32A C32A H32C 109.5 no
H32B C32A H32C 109.5 no
C41A O4A C4A 118.5(4) no
O41A C41A O4A 122.5(5) no
O41A C41A C42A 126.9(5) no
O4A C41A C42A 110.5(5) no
C41A C42A H42A 109.5 no
C41A C42A H42B 109.5 no
H42A C42A H42B 109.5 no
C41A C42A H42C 109.5 no
H42A C42A H42C 109.5 no
H42B C42A H42C 109.5 no
O51A C6A C5A 107.2(4) no
O51A C6A H6A 110.3 no
C5A C6A H6A 110.3 no
O51A C6A H6B 110.3 no
C5A C6A H6B 110.3 no
H6A C6A H6B 108.5 no
C6A O51A S1A 119.7(3) no
O52A S1A O53A 120.8(3) no
O52A S1A O51A 104.0(2) no
O53A S1A O51A 108.6(2) no
O52A S1A C51A 109.5(3) no
O53A S1A C51A 108.9(3) no
O51A S1A C51A 103.7(2) no
C52A C51A C56A 119.3(5) no
C52A C51A S1A 121.2(5) no
C56A C51A S1A 119.5(4) no
C53A C52A C51A 118.5(6) no
C53A C52A H52A 120.8 no
C51A C52A H52A 120.8 no
C54A C53A C52A 123.1(6) no
C54A C53A H53A 118.5 no
C52A C53A H53A 118.5 no
C53A C54A C55A 118.3(6) no
C53A C54A C57A 121.6(6) no
C55A C54A C57A 120.1(6) no
C56A C55A C54A 120.3(6) no
C56A C55A H55A 119.9 no
C54A C55A H55A 119.9 no
C55A C56A C51A 120.5(5) no
C55A C56A H56A 119.8 no
C51A C56A H56A 119.8 no
C54A C57A H57A 109.5 no
C54A C57A H57B 109.5 no
H57A C57A H57B 109.5 no
C54A C57A H57C 109.5 no
H57A C57A H57C 109.5 no
H57B C57A H57C 109.5 no
O5B C1B O1A 111.2(4) no
O5B C1B C2B 110.0(4) no
O1A C1B C2B 109.7(4) no
O5B C1B H1B 108.6 no
O1A C1B H1B 108.6 no
C2B C1B H1B 108.6 no
O2B C2B C3B 108.2(4) no
O2B C2B C1B 111.1(4) no
C3B C2B C1B 111.8(4) no
O2B C2B H2B 108.6 no
C3B C2B H2B 108.6 no
C1B C2B H2B 108.6 no
O3B C3B C4B 110.0(4) no
O3B C3B C2B 104.8(4) no
C4B C3B C2B 111.5(4) no
O3B C3B H3B 110.2 no
C4B C3B H3B 110.2 no
C2B C3B H3B 110.2 no
O4B C4B C3B 110.0(4) no
O4B C4B C5B 105.3(4) no
C3B C4B C5B 111.7(5) no
O4B C4B H4B 109.9 no
C3B C4B H4B 109.9 no
C5B C4B H4B 109.9 no
O5B C5B C6B 106.5(4) no
O5B C5B C4B 109.4(4) no
C6B C5B C4B 111.6(5) no
O5B C5B H5B 109.8 no
C6B C5B H5B 109.8 no
C4B C5B H5B 109.8 no
C1B O5B C5B 113.5(4) no
C21B O2B C2B 115.2(4) no
O21B C21B O2B 123.0(6) no
O21B C21B C22B 126.3(6) no
O2B C21B C22B 110.6(5) no
C21B C22B H22D 109.5 no
C21B C22B H22E 109.5 no
H22D C22B H22E 109.5 no
C21B C22B H22F 109.5 no
H22D C22B H22F 109.5 no
H22E C22B H22F 109.5 no
C31B O3B C3B 119.2(4) no
O31B C31B O3B 123.1(5) no
O31B C31B C32B 125.8(5) no
O3B C31B C32B 111.2(5) no
C31B C32B H32D 109.5 no
C31B C32B H32E 109.5 no
H32D C32B H32E 109.5 no
C31B C32B H32F 109.5 no
H32D C32B H32F 109.5 no
H32E C32B H32F 109.5 no
C41B O4B C4B 118.3(4) no
O41B C41B O4B 124.2(6) no
O41B C41B C42B 125.4(6) no
O4B C41B C42B 110.5(5) no
C41B C42B H42D 109.5 no
C41B C42B H42E 109.5 no
H42D C42B H42E 109.5 no
C41B C42B H42F 109.5 no
H42D C42B H42F 109.5 no
H42E C42B H42F 109.5 no
O51B C6B C5B 105.9(4) no
O51B C6B H6C 110.6 no
C5B C6B H6C 110.6 no
O51B C6B H6D 110.6 no
C5B C6B H6D 110.6 no
H6C C6B H6D 108.7 no
C6B O51B S1B 116.1(3) no
O52B S1B O53B 117.2(3) no
O52B S1B O51B 109.0(2) no
O53B S1B O51B 109.4(2) no
O52B S1B C51B 111.3(3) no
O53B S1B C51B 110.1(3) no
O51B S1B C51B 98.2(2) no
C56B C51B C52B 120.8(6) no
C56B C51B S1B 120.2(5) no
C52B C51B S1B 119.0(5) no
C53B C52B C51B 117.7(7) no
C53B C52B H52B 121.2 no
C51B C52B H52B 121.2 no
C52B C53B C54B 122.5(7) no
C52B C53B H53B 118.8 no
C54B C53B H53B 118.8 no
C53B C54B C55B 119.4(7) no
C53B C54B C57B 121.2(8) no
C55B C54B C57B 119.4(8) no
C54B C55B C56B 119.3(7) no
C54B C55B H55B 120.3 no
C56B C55B H55B 120.3 no
C51B C56B C55B 120.3(7) no
C51B C56B H56B 119.8 no
C55B C56B H56B 119.8 no
C54B C57B H57D 109.5 no
C54B C57B H57E 109.5 no
H57D C57B H57E 109.5 no
C54B C57B H57F 109.5 no
H57D C57B H57F 109.5 no
H57E C57B H57F 109.5 no
O5C C1C O1B 111.4(4) no
O5C C1C C2C 109.6(4) no
O1B C1C C2C 109.0(4) no
O5C C1C H1C 108.9 no
O1B C1C H1C 108.9 no
C2C C1C H1C 108.9 no
O2C C2C C1C 110.9(4) no
O2C C2C C3C 106.8(4) no
C1C C2C C3C 111.7(4) no
O2C C2C H2C 109.1 no
C1C C2C H2C 109.1 no
C3C C2C H2C 109.1 no
O3C C3C C4C 109.5(4) no
O3C C3C C2C 106.0(4) no
C4C C3C C2C 111.0(4) no
O3C C3C H3C 110.1 no
C4C C3C H3C 110.1 no
C2C C3C H3C 110.1 no
O4C C4C C3C 107.2(4) no
O4C C4C C5C 106.2(4) no
C3C C4C C5C 111.5(4) no
O4C C4C H4C 110.6 no
C3C C4C H4C 110.6 no
C5C C4C H4C 110.6 no
O5C C5C C6C 106.9(4) no
O5C C5C C4C 109.4(4) no
C6C C5C C4C 110.7(4) no
O5C C5C H5C 109.9 no
C6C C5C H5C 109.9 no
C4C C5C H5C 109.9 no
C1C O5C C5C 113.2(4) no
C1D O1B C1C 112.2(4) no
C21C O2C C2C 117.1(4) no
O21C C21C O2C 123.2(5) no
O21C C21C C22C 124.7(6) no
O2C C21C C22C 112.0(5) no
C21C C22C H22G 109.5 no
C21C C22C H22H 109.5 no
H22G C22C H22H 109.5 no
C21C C22C H22I 109.5 no
H22G C22C H22I 109.5 no
H22H C22C H22I 109.5 no
C31C O3C C3C 118.9(4) no
O31C C31C O3C 123.2(5) no
O31C C31C C32C 127.5(5) no
O3C C31C C32C 109.3(5) no
C31C C32C H32G 109.5 no
C31C C32C H32H 109.5 no
H32G C32C H32H 109.5 no
C31C C32C H32I 109.5 no
H32G C32C H32I 109.5 no
H32H C32C H32I 109.5 no
C41C O4C C4C 119.0(4) no
O41C C41C O4C 123.0(6) no
O41C C41C C42C 126.7(6) no
O4C C41C C42C 110.2(5) no
C41C C42C H42G 109.5 no
C41C C42C H42H 109.5 no
H42G C42C H42H 109.5 no
C41C C42C H42I 109.5 no
H42G C42C H42I 109.5 no
H42H C42C H42I 109.5 no
O51C C6C C5C 108.5(4) no
O51C C6C H6E 110.0 no
C5C C6C H6E 110.0 no
O51C C6C H6F 110.0 no
C5C C6C H6F 110.0 no
H6E C6C H6F 108.4 no
C6C O51C S1C 118.3(3) no
O53C S1C O52C 120.5(2) no
O53C S1C O51C 104.1(2) no
O52C S1C O51C 108.8(2) no
O53C S1C C51C 110.2(2) no
O52C S1C C51C 109.1(2) no
O51C S1C C51C 102.6(2) no
C56C C51C C52C 119.7(5) no
C56C C51C S1C 121.4(4) no
C52C C51C S1C 118.8(4) no
C53C C52C C51C 119.7(5) no
C53C C52C H52C 120.1 no
C51C C52C H52C 120.2 no
C52C C53C C54C 121.2(5) no
C52C C53C H53C 119.4 no
C54C C53C H53C 119.4 no
C55C C54C C53C 118.7(6) no
C55C C54C C57C 120.8(5) no
C53C C54C C57C 120.5(5) no
C54C C55C C56C 121.1(5) no
C54C C55C H55C 119.5 no
C56C C55C H55C 119.5 no
C51C C56C C55C 119.6(5) no
C51C C56C H56C 120.2 no
C55C C56C H56C 120.2 no
C54C C57C H57G 109.5 no
C54C C57C H57H 109.5 no
H57G C57C H57H 109.5 no
C54C C57C H57I 109.5 no
H57G C57C H57I 109.5 no
H57H C57C H57I 109.5 no
O5D C1D O1B 110.3(4) no
O5D C1D C2D 109.3(4) no
O1B C1D C2D 109.0(4) no
O5D C1D H1D 109.4 no
O1B C1D H1D 109.4 no
C2D C1D H1D 109.4 no
O2D C2D C3D 107.6(4) no
O2D C2D C1D 110.6(4) no
C3D C2D C1D 111.2(4) no
O2D C2D H2D 109.1 no
C3D C2D H2D 109.1 no
C1D C2D H2D 109.1 no
O3D C3D C2D 108.1(4) no
O3D C3D C4D 106.9(4) no
C2D C3D C4D 110.5(4) no
O3D C3D H3D 110.4 no
C2D C3D H3D 110.4 no
C4D C3D H3D 110.4 no
O4D C4D C5D 108.8(4) no
O4D C4D C3D 107.4(4) no
C5D C4D C3D 109.9(4) no
O4D C4D H4D 110.2 no
C5D C4D H4D 110.2 no
C3D C4D H4D 110.2 no
O5D C5D C6D 107.4(4) no
O5D C5D C4D 107.8(4) no
C6D C5D C4D 113.6(4) no
O5D C5D H5D 109.3 no
C6D C5D H5D 109.3 no
C4D C5D H5D 109.3 no
C1D O5D C5D 114.9(4) no
C21D O2D C2D 116.7(4) no
O21D C21D O2D 122.4(6) no
O21D C21D C22D 126.0(6) no
O2D C21D C22D 111.7(5) no
C21D C22D H22J 109.5 no
C21D C22D H22K 109.5 no
H22J C22D H22K 109.5 no
C21D C22D H22L 109.5 no
H22J C22D H22L 109.5 no
H22K C22D H22L 109.5 no
C31D O3D C3D 118.1(4) no
O31D C31D O3D 123.0(5) no
O31D C31D C32D 125.6(6) no
O3D C31D C32D 111.4(5) no
C31D C32D H32J 109.5 no
C31D C32D H32K 109.5 no
H32J C32D H32K 109.5 no
C31D C32D H32L 109.5 no
H32J C32D H32L 109.5 no
H32K C32D H32L 109.5 no
C41D O4D C4D 117.4(4) no
O41D C41D O4D 123.9(6) no
O41D C41D C42D 125.0(6) no
O4D C41D C42D 111.0(5) no
C41D C42D H42J 109.5 no
C41D C42D H42K 109.5 no
H42J C42D H42K 109.5 no
C41D C42D H42L 109.5 no
H42J C42D H42L 109.5 no
H42K C42D H42L 109.5 no
O51D C6D C5D 109.9(4) no
O51D C6D H61G 109.7 no
C5D C6D H61G 109.7 no
O51D C6D H61H 109.7 no
C5D C6D H61H 109.7 no
H61G C6D H61H 108.2 no
C6D O51D S1D 120.5(3) no
O53D S1D O52D 119.8(3) no
O53D S1D O51D 108.1(2) no
O52D S1D O51D 109.0(2) no
O53D S1D C51D 110.0(3) no
O52D S1D C51D 108.3(3) no
O51D S1D C51D 99.7(2) no
C56D C51D C52D 120.5(6) no
C56D C51D S1D 119.8(5) no
C52D C51D S1D 119.7(4) no
C51D C52D C53D 119.5(6) no
C51D C52D H52D 120.2 no
C53D C52D H52D 120.2 no
C54D C53D C52D 120.5(6) no
C54D C53D H53D 119.7 no
C52D C53D H53D 119.7 no
C53D C54D C55D 119.4(6) no
C53D C54D C57D 120.6(6) no
C55D C54D C57D 120.0(6) no
C54D C55D C56D 120.1(6) no
C54D C55D H55D 120.0 no
C56D C55D H55D 120.0 no
C51D C56D C55D 120.0(6) no
C51D C56D H56D 120.0 no
C55D C56D H56D 120.0 no
C54D C57D H57J 109.5 no
C54D C57D H57K 109.5 no
H57J C57D H57K 109.5 no
C54D C57D H57L 109.5 no
H57J C57D H57L 109.5 no
H57K C57D H57L 109.5 no

loop_
_geom_bond_atom_site_label_1
_geom_bond_atom_site_label_2
_geom_bond_distance
_geom_bond_publ_flag
C1A O5A 1.401(6) no
C1A O1A 1.429(5) no
C1A C2A 1.518(6) no
C1A H1A 1.00 no
C2A O2A 1.436(6) no
C2A C3A 1.509(7) no
C2A H2A 1.00 no
C3A O3A 1.448(5) no
C3A C4A 1.502(7) no
C3A H3A 1.00 no
C4A O4A 1.441(5) no
C4A C5A 1.528(6) no
C4A H4A 1.00 no
C5A O5A 1.452(6) no
C5A C6A 1.484(7) no
C5A H5A 1.00 no
O1A C1B 1.424(5) no
O2A C21A 1.350(6) no
C21A O21A 1.205(6) no
C21A C22A 1.502(8) no
C22A H22A 0.98 no
C22A H22B 0.98 no
C22A H22C 0.98 no
O3A C31A 1.360(6) no
C31A O31A 1.203(6) no
C31A C32A 1.481(7) no
C32A H32A 0.98 no
C32A H32B 0.98 no
C32A H32C 0.98 no
O4A C41A 1.354(6) no
C41A O41A 1.195(6) no
C41A C42A 1.489(7) no
C42A H42A 0.98 no
C42A H42B 0.98 no
C42A H42C 0.98 no
C6A O51A 1.466(5) no
C6A H6A 0.99 no
C6A H6B 0.99 no
O51A S1A 1.586(4) no
S1A O52A 1.422(4) no
S1A O53A 1.433(4) no
S1A C51A 1.745(6) no
C51A C52A 1.374(8) no
C51A C56A 1.388(7) no
C52A C53A 1.373(8) no
C52A H52A 0.95 no
C53A C54A 1.354(9) no
C53A H53A 0.95 no
C54A C55A 1.376(8) no
C54A C57A 1.506(8) no
C55A C56A 1.371(7) no
C55A H55A 0.95 no
C56A H56A 0.95 no
C57A H57A 0.98 no
C57A H57B 0.98 no
C57A H57C 0.98 no
C1B O5B 1.397(6) no
C1B C2B 1.525(7) no
C1B H1B 1.00 no
C2B O2B 1.427(6) no
C2B C3B 1.509(7) no
C2B H2B 1.00 no
C3B O3B 1.457(6) no
C3B C4B 1.501(7) no
C3B H3B 1.00 no
C4B O4B 1.445(6) no
C4B C5B 1.524(7) no
C4B H4B 1.00 no
C5B O5B 1.439(6) no
C5B C6B 1.502(7) no
C5B H5B 1.00 no
O2B C21B 1.373(7) no
C21B O21B 1.175(6) no
C21B C22B 1.507(8) no
C22B H22D 0.98 no
C22B H22E 0.98 no
C22B H22F 0.98 no
O3B C31B 1.351(6) no
C31B O31B 1.204(6) no
C31B C32B 1.489(7) no
C32B H32D 0.98 no
C32B H32E 0.98 no
C32B H32F 0.98 no
O4B C41B 1.360(6) no
C41B O41B 1.188(6) no
C41B C42B 1.502(8) no
C42B H42D 0.98 no
C42B H42E 0.98 no
C42B H42F 0.98 no
C6B O51B 1.471(6) no
C6B H6C 0.99 no
C6B H6D 0.99 no
O51B S1B 1.579(4) no
S1B O52B 1.424(4) no
S1B O53B 1.430(4) no
S1B C51B 1.736(6) no
C51B C56B 1.375(8) no
C51B C52B 1.406(8) no
C52B C53B 1.374(9) no
C52B H52B 0.95 no
C53B C54B 1.381(9) no
C53B H53B 0.95 no
C54B C55B 1.386(10) no
C54B C57B 1.529(9) no
C55B C56B 1.396(8) no
C55B H55B 0.95 no
C56B H56B 0.95 no
C57B H57D 0.98 no
C57B H57E 0.98 no
C57B H57F 0.98 no
C1C O5C 1.406(6) no
C1C O1B 1.418(5) no
C1C C2C 1.519(6) no
C1C H1C 1.00 no
C2C O2C 1.436(6) no
C2C C3C 1.520(7) no
C2C H2C 1.00 no
C3C O3C 1.439(5) no
C3C C4C 1.511(7) no
C3C H3C 1.00 no
C4C O4C 1.444(6) no
C4C C5C 1.520(6) no
C4C H4C 1.00 no
C5C O5C 1.447(6) no
C5C C6C 1.489(7) no
C5C H5C 1.00 no
O1B C1D 1.417(5) no
O2C C21C 1.346(6) no
C21C O21C 1.216(6) no
C21C C22C 1.493(8) no
C22C H22G 0.98 no
C22C H22H 0.98 no
C22C H22I 0.98 no
O3C C31C 1.372(6) no
C31C O31C 1.195(6) no
C31C C32C 1.495(7) no
C32C H32G 0.98 no
C32C H32H 0.98 no
C32C H32I 0.98 no
O4C C41C 1.346(6) no
C41C O41C 1.203(6) no
C41C C42C 1.489(8) no
C42C H42G 0.98 no
C42C H42H 0.98 no
C42C H42I 0.98 no
C6C O51C 1.470(5) no
C6C H6E 0.99 no
C6C H6F 0.99 no
O51C S1C 1.584(3) no
S1C O53C 1.420(4) no
S1C O52C 1.430(4) no
S1C C51C 1.748(5) no
C51C C56C 1.378(7) no
C51C C52C 1.392(7) no
C52C C53C 1.367(7) no
C52C H52C 0.95 no
C53C C54C 1.378(7) no
C53C H53C 0.95 no
C54C C55C 1.378(8) no
C54C C57C 1.517(8) no
C55C C56C 1.380(8) no
C55C H55C 0.95 no
C56C H56C 0.95 no
C57C H57G 0.98 no
C57C H57H 0.98 no
C57C H57I 0.98 no
C1D O5D 1.408(6) no
C1D C2D 1.523(7) no
C1D H1D 1.00 no
C2D O2D 1.434(6) no
C2D C3D 1.501(7) no
C2D H2D 1.00 no
C3D O3D 1.450(6) no
C3D C4D 1.526(7) no
C3D H3D 1.00 no
C4D O4D 1.443(6) no
C4D C5D 1.521(6) no
C4D H4D 1.00 no
C5D O5D 1.433(6) no
C5D C6D 1.489(7) no
C5D H5D 1.00 no
O2D C21D 1.352(7) no
C21D O21D 1.204(6) no
C21D C22D 1.509(8) no
C22D H22J 0.98 no
C22D H22K 0.98 no
C22D H22L 0.98 no
O3D C31D 1.346(7) no
C31D O31D 1.208(6) no
C31D C32D 1.484(7) no
C32D H32J 0.98 no
C32D H32K 0.98 no
C32D H32L 0.98 no
O4D C41D 1.358(6) no
C41D O41D 1.177(6) no
C41D C42D 1.497(8) no
C42D H42J 0.98 no
C42D H42K 0.98 no
C42D H42L 0.98 no
C6D O51D 1.446(5) no
C6D H61G 0.99 no
C6D H61H 0.99 no
O51D S1D 1.592(4) no
S1D O53D 1.421(4) no
S1D O52D 1.438(4) no
S1D C51D 1.756(6) no
C51D C56D 1.365(7) no
C51D C52D 1.369(8) no
C52D C53D 1.397(8) no
C52D H52D 0.95 no
C53D C54D 1.372(8) no
C53D H53D 0.95 no
C54D C55D 1.378(8) no
C54D C57D 1.527(8) no
C55D C56D 1.395(8) no
C55D H55D 0.95 no
C56D H56D 0.95 no
C57D H57J 0.98 no
C57D H57K 0.98 no
C57D H57L 0.98 no

loop_
_geom_hbond_atom_site_label_D
_geom_hbond_atom_site_label_H
_geom_hbond_atom_site_label_A
_geom_hbond_site_symmetry_A
_geom_hbond_distance_DH
_geom_hbond_distance_HA
_geom_hbond_distance_DA
_geom_hbond_angle_DHA
_geom_hbond_publ_flag
C4C H4C O41D 4_465 1.00 2.46 3.365(7) 150 y
C6C H6F O41D 4_465 0.99 2.49 3.272(6) 136 y
C55C H55C O31B 1_565 0.95 2.41 3.313(7) 160 y
C53D H53D Cg1 2_575 0.95 2.66 3.418(7) 137 y

loop_
_geom_torsion_atom_site_label_1
_geom_torsion_atom_site_label_2
_geom_torsion_atom_site_label_3
_geom_torsion_atom_site_label_4
_geom_torsion
O5A C1A C2A O2A 176.1(4)
O1A C1A C2A O2A 54.3(5)
O5A C1A C2A C3A 56.0(5)
O1A C1A C2A C3A -65.8(5)
O2A C2A C3A O3A 69.6(5)
C1A C2A C3A O3A -168.8(4)
O2A C2A C3A C4A -173.1(4)
C1A C2A C3A C4A -51.5(5)
O3A C3A C4A O4A -77.1(4)
C2A C3A C4A O4A 166.6(4)
O3A C3A C4A C5A 167.3(4)
C2A C3A C4A C5A 51.1(5)
O4A C4A C5A O5A -170.5(4)
C3A C4A C5A O5A -53.4(5)
O4A C4A C5A C6A 72.0(5)
C3A C4A C5A C6A -170.9(4)
O1A C1A O5A C5A 58.6(5)
C2A C1A O5A C5A -61.9(5)
C6A C5A O5A C1A -177.8(4)
C4A C5A O5A C1A 60.3(5)
O5A C1A O1A C1B 78.4(5)
C2A C1A O1A C1B -160.4(4)
C3A C2A O2A C21A -148.5(4)
C1A C2A O2A C21A 89.9(5)
C2A O2A C21A O21A -2.3(7)
C2A O2A C21A C22A 176.9(4)
C4A C3A O3A C31A 103.8(5)
C2A C3A O3A C31A -136.7(4)
C3A O3A C31A O31A 0.5(8)
C3A O3A C31A C32A -178.8(5)
C3A C4A O4A C41A 101.8(5)
C5A C4A O4A C41A -138.6(5)
C4A O4A C41A O41A 5.8(9)
C4A O4A C41A C42A -170.9(4)
O5A C5A C6A O51A 74.2(4)
C4A C5A C6A O51A -166.6(4)
C5A C6A O51A S1A -143.4(3)
C6A O51A S1A O52A -169.5(4)
C6A O51A S1A O53A -39.7(4)
C6A O51A S1A C51A 76.0(4)
O52A S1A C51A C52A 126.7(5)
O53A S1A C51A C52A -7.3(6)
O51A S1A C51A C52A -122.8(5)
O52A S1A C51A C56A -51.5(5)
O53A S1A C51A C56A 174.6(4)
O51A S1A C51A C56A 59.1(5)
C56A C51A C52A C53A 0.8(10)
S1A C51A C52A C53A -177.4(5)
C51A C52A C53A C54A -2.7(11)
C52A C53A C54A C55A 2.4(11)
C52A C53A C54A C57A -178.0(7)
C53A C54A C55A C56A -0.1(10)
C57A C54A C55A C56A -179.8(6)
C54A C55A C56A C51A -1.7(9)
C52A C51A C56A C55A 1.4(9)
S1A C51A C56A C55A 179.6(5)
C1A O1A C1B O5B 81.9(5)
C1A O1A C1B C2B -156.2(4)
O5B C1B C2B O2B 174.9(4)
O1A C1B C2B O2B 52.3(6)
O5B C1B C2B C3B 54.0(6)
O1A C1B C2B C3B -68.6(6)
O2B C2B C3B O3B 69.9(5)
C1B C2B C3B O3B -167.5(4)
O2B C2B C3B C4B -171.1(4)
C1B C2B C3B C4B -48.6(6)
O3B C3B C4B O4B -78.7(5)
C2B C3B C4B O4B 165.6(4)
O3B C3B C4B C5B 164.8(4)
C2B C3B C4B C5B 49.0(6)
O4B C4B C5B O5B -173.4(4)
C3B C4B C5B O5B -54.0(5)
O4B C4B C5B C6B 69.0(5)
C3B C4B C5B C6B -171.6(5)
O1A C1B O5B C5B 59.9(5)
C2B C1B O5B C5B -61.8(5)
C6B C5B O5B C1B -177.4(4)
C4B C5B O5B C1B 61.9(5)
C3B C2B O2B C21B -146.7(4)
C1B C2B O2B C21B 90.3(5)
C2B O2B C21B O21B -3.9(7)
C2B O2B C21B C22B 174.2(4)
C4B C3B O3B C31B 97.5(5)
C2B C3B O3B C31B -142.6(5)
C3B O3B C31B O31B -1.5(8)
C3B O3B C31B C32B 178.6(5)
C3B C4B O4B C41B 91.9(5)
C5B C4B O4B C41B -147.6(5)
C4B O4B C41B O41B 4.5(9)
C4B O4B C41B C42B -175.2(5)
O5B C5B C6B O51B 67.5(5)
C4B C5B C6B O51B -173.3(4)
C5B C6B O51B S1B -173.1(3)
C6B O51B S1B O52B 52.3(4)
C6B O51B S1B O53B -77.0(4)
C6B O51B S1B C51B 168.3(4)
O52B S1B C51B C56B -134.8(5)
O53B S1B C51B C56B -3.2(6)
O51B S1B C51B C56B 111.1(5)
O52B S1B C51B C52B 46.3(6)
O53B S1B C51B C52B 177.9(5)
O51B S1B C51B C52B -67.8(5)
C56B C51B C52B C53B -2.0(9)
S1B C51B C52B C53B 176.8(5)
C51B C52B C53B C54B 0.1(10)
C52B C53B C54B C55B 2.4(11)
C52B C53B C54B C57B -175.7(7)
C53B C54B C55B C56B -2.8(11)
C57B C54B C55B C56B 175.3(6)
C52B C51B C56B C55B 1.6(10)
S1B C51B C56B C55B -177.3(5)
C54B C55B C56B C51B 0.9(11)
O5C C1C C2C O2C 174.0(4)
O1B C1C C2C O2C 51.9(5)
O5C C1C C2C C3C 55.0(5)
O1B C1C C2C C3C -67.1(5)
O2C C2C C3C O3C 70.3(5)
C1C C2C C3C O3C -168.3(4)
O2C C2C C3C C4C -170.9(4)
C1C C2C C3C C4C -49.5(6)
O3C C3C C4C O4C -77.9(5)
C2C C3C C4C O4C 165.4(4)
O3C C3C C4C C5C 166.2(4)
C2C C3C C4C C5C 49.6(5)
O4C C4C C5C O5C -171.0(4)
C3C C4C C5C O5C -54.6(5)
O4C C4C C5C C6C 71.5(5)
C3C C4C C5C C6C -172.1(4)
O1B C1C O5C C5C 58.2(5)
C2C C1C O5C C5C -62.4(5)
C6C C5C O5C C1C -177.6(4)
C4C C5C O5C C1C 62.5(5)
O5C C1C O1B C1D 82.7(5)
C2C C1C O1B C1D -156.2(4)
C1C C2C O2C C21C 103.2(5)
C3C C2C O2C C21C -134.9(4)
C2C O2C C21C O21C -4.7(7)
C2C O2C C21C C22C 174.2(4)
C4C C3C O3C C31C 100.5(5)
C2C C3C O3C C31C -139.7(5)
C3C O3C C31C O31C 3.1(9)
C3C O3C C31C C32C -176.5(5)
C3C C4C O4C C41C 98.6(5)
C5C C4C O4C C41C -142.1(5)
C4C O4C C41C O41C 4.4(9)
C4C O4C C41C C42C -171.7(5)
O5C C5C C6C O51C 76.3(5)
C4C C5C C6C O51C -164.7(4)
C5C C6C O51C S1C -134.8(4)
C6C O51C S1C O53C -173.2(4)
C6C O51C S1C O52C -43.6(4)
C6C O51C S1C C51C 71.9(4)
O53C S1C C51C C56C 142.1(4)
O52C S1C C51C C56C 7.8(5)
O51C S1C C51C C56C -107.5(5)
O53C S1C C51C C52C -40.3(5)
O52C S1C C51C C52C -174.7(4)
O51C S1C C51C C52C 70.0(4)
C56C C51C C52C C53C 0.8(8)
S1C C51C C52C C53C -176.8(4)
C51C C52C C53C C54C -0.7(8)
C52C C53C C54C C55C 0.1(8)
C52C C53C C54C C57C -179.7(5)
C53C C54C C55C C56C 0.4(9)
C57C C54C C55C C56C -179.8(5)
C52C C51C C56C C55C -0.3(8)
S1C C51C C56C C55C 177.3(4)
C54C C55C C56C C51C -0.3(9)
C1C O1B C1D O5D 83.6(5)
C1C O1B C1D C2D -156.5(4)
O5D C1D C2D O2D 173.5(4)
O1B C1D C2D O2D 52.9(5)
O5D C1D C2D C3D 54.1(5)
O1B C1D C2D C3D -66.6(5)
O2D C2D C3D O3D 69.8(5)
C1D C2D C3D O3D -169.0(4)
O2D C2D C3D C4D -173.6(4)
C1D C2D C3D C4D -52.3(5)
O3D C3D C4D O4D -70.1(5)
C2D C3D C4D O4D 172.6(4)
O3D C3D C4D C5D 171.7(4)
C2D C3D C4D C5D 54.4(5)
O4D C4D C5D O5D -174.6(4)
C3D C4D C5D O5D -57.3(5)
O4D C4D C5D C6D 66.6(5)
C3D C4D C5D C6D -176.1(4)
O1B C1D O5D C5D 58.6(5)
C2D C1D O5D C5D -61.2(5)
C6D C5D O5D C1D -174.1(4)
C4D C5D O5D C1D 63.2(5)
C3D C2D O2D C21D -150.4(4)
C1D C2D O2D C21D 88.0(5)
C2D O2D C21D O21D -5.1(7)
C2D O2D C21D C22D 174.6(4)
C2D C3D O3D C31D -114.8(5)
C4D C3D O3D C31D 126.3(5)
C3D O3D C31D O31D 0.5(8)
C3D O3D C31D C32D 179.8(5)
C5D C4D O4D C41D -138.2(5)
C3D C4D O4D C41D 102.9(5)
C4D O4D C41D O41D 6.2(9)
C4D O4D C41D C42D -171.4(5)
O5D C5D C6D O51D 69.8(5)
C4D C5D C6D O51D -171.1(4)
C5D C6D O51D S1D -96.9(5)
C6D O51D S1D O53D -29.9(5)
C6D O51D S1D O52D 101.9(4)
C6D O51D S1D C51D -144.7(4)
O53D S1D C51D C56D 157.1(5)
O52D S1D C51D C56D 24.4(6)
O51D S1D C51D C56D -89.5(5)
O53D S1D C51D C52D -23.9(6)
O52D S1D C51D C52D -156.6(5)
O51D S1D C51D C52D 89.6(5)
C56D C51D C52D C53D -2.1(10)
S1D C51D C52D C53D 178.9(5)
C51D C52D C53D C54D 1.0(10)
C52D C53D C54D C55D 0.3(10)
C52D C53D C54D C57D 179.1(6)
C53D C54D C55D C56D -0.7(10)
C57D C54D C55D C56D -179.4(6)
C52D C51D C56D C55D 1.8(9)
S1D C51D C56D C55D -179.2(5)
C54D C55D C56D C51D -0.4(10)

loop_
_cod_related_entry_id
_cod_related_entry_database
_cod_related_entry_code
1 ChemSpider 30654479
